data_7203979
loop_
_publ_author_name
'Li, Hongxiang'
'Zhang, Deqing'
'Zhang, Bin'
'Yao, Youxin'
'Xu, Wei'
'Zhu, Daoben'
'Wang, Zhemin'

_publ_section_title
;
 Syntheses of new electron donors with hydroxymethyl groups and studies
 on their cation-radical salts
;
_journal_issue 9
_journal_name_full 'Journal of Materials Chemistry'
_journal_page_first 2063
_journal_paper_doi 10.1039/b003041o
_journal_volume 10
_journal_year 2000
_chemical_formula_sum 'C24 H24 Cl O4 S16'
_chemical_formula_weight 924.84
_chemical_name_systematic
; 
? 
;
_space_group_IT_number 2
_symmetry_cell_setting triclinic
_symmetry_space_group_name_Hall '-P 1'
_symmetry_space_group_name_H-M 'P -1'
_atom_sites_solution_hydrogens geom
_atom_sites_solution_primary direct
_atom_sites_solution_secondary difmap
_audit_creation_method SHELXL-97
_cell_angle_alpha 81.003(4)
_cell_angle_beta 85.747(3)
_cell_angle_gamma 70.911(3)
_cell_formula_units_Z 2
_cell_length_a 8.9908(5)
_cell_length_b 13.2399(5)
_cell_length_c 15.0602(10)
_cell_measurement_reflns_used 23520
_cell_measurement_temperature 293(2)
_cell_measurement_theta_max 27.89
_cell_measurement_theta_min 0.993
_cell_volume 1672.79(16)
_computing_cell_refinement 'Denzo(Nonius, 1995)'
_computing_data_collection 'Denzo(Nonius, 1995)'
_computing_data_reduction 'HKLScaleNonius, 1995)'
_computing_molecular_graphics 'SHELXL-97 (Sheldrick, 1997)'
_computing_publication_material 'SHELXL-97 (Sheldrick, 1997)'
_computing_structure_refinement 'SHELXL-97 (Sheldrick, 1997)'
_computing_structure_solution 'SHELXS-97 (Sheldrick, 1990)'
_diffrn_ambient_temperature 120(2)
_diffrn_detector_area_resol_mean 0.70
_diffrn_measured_fraction_theta_full 0.993
_diffrn_measured_fraction_theta_max 0.993
_diffrn_measurement_device_type 'Enraf-Nonius Kappa CCD'
_diffrn_measurement_method CCD
_diffrn_radiation_monochromator graphite
_diffrn_radiation_source 'fine-focus sealed tube'
_diffrn_radiation_type MoK\a
_diffrn_radiation_wavelength 0.71073
_diffrn_reflns_av_R_equivalents 0.0640
_diffrn_reflns_av_sigmaI/netI 0.0719
_diffrn_reflns_limit_h_max 11
_diffrn_reflns_limit_h_min 0
_diffrn_reflns_limit_k_max 17
_diffrn_reflns_limit_k_min -15
_diffrn_reflns_limit_l_max 19
_diffrn_reflns_limit_l_min -19
_diffrn_reflns_number 7929
_diffrn_reflns_theta_full 27.89
_diffrn_reflns_theta_max 27.89
_diffrn_reflns_theta_min 3.44
_exptl_absorpt_coefficient_mu 1.149
_exptl_absorpt_correction_T_max 0.990
_exptl_absorpt_correction_T_min 0.864
_exptl_absorpt_correction_type sortav
_exptl_absorpt_process_details 'R. Blessing, Acta Cryst., A51,33-37(1995)'
_exptl_crystal_colour red-brown
_exptl_crystal_density_diffrn 1.836
_exptl_crystal_density_method 'not measured'
_exptl_crystal_description thin-plate
_exptl_crystal_F_000 946
_exptl_crystal_size_max 0.33
_exptl_crystal_size_mid 0.14
_exptl_crystal_size_min 0.02
_refine_diff_density_max 1.144
_refine_diff_density_min -0.681
_refine_diff_density_rms 0.169
_refine_ls_extinction_coef 0.0008(2)
_refine_ls_extinction_expression Fc^*^=kFc[1+0.001xFc^2^\l^3^/sin(2\q)]^-1/4^
_refine_ls_extinction_method SHELXL
_refine_ls_goodness_of_fit_ref 1.239
_refine_ls_hydrogen_treatment mixed
_refine_ls_matrix_type full
_refine_ls_number_parameters 411
_refine_ls_number_reflns 7929
_refine_ls_number_restraints 0
_refine_ls_restrained_S_all 1.239
_refine_ls_R_factor_all 0.1107
_refine_ls_R_factor_gt 0.0825
_refine_ls_shift/su_max 0.134
_refine_ls_shift/su_mean 0.001
_refine_ls_structure_factor_coef Fsqd
_refine_ls_weighting_details 'calc w=1/[\s^2^(Fo^2^)+(0.0000P)^2^+29.2123P] where P=(Fo^2^+2Fc^2^)/3'
_refine_ls_weighting_scheme calc
_refine_ls_wR_factor_gt 0.2000
_refine_ls_wR_factor_ref 0.2093
_reflns_number_gt 6055
_reflns_number_total 7929
_reflns_threshold_expression >2sigma(I)
_cod_data_source_file b003041o.txt
_cod_data_source_block l
_cod_original_sg_symbol_H-M P-1
_cod_database_code 7203979

loop_
_symmetry_equiv_pos_as_xyz
'x, y, z'
'-x, -y, -z'

loop_
_atom_site_label
_atom_site_type_symbol
_atom_site_fract_x
_atom_site_fract_y
_atom_site_fract_z
_atom_site_U_iso_or_equiv
_atom_site_adp_type
_atom_site_occupancy
_atom_site_symmetry_multiplicity
_atom_site_calc_flag
_atom_site_refinement_flags
_atom_site_disorder_assembly
_atom_site_disorder_group
Cl1 Cl 0.1995(2) 0.21099(16) 0.51264(15) 0.0211(4) Uani 1 1 d . . .
S1 S 0.1495(2) 0.83139(16) 0.11348(13) 0.0162(4) Uani 1 1 d . . .
S2 S 0.4553(2) 0.65967(15) 0.10235(14) 0.0170(4) Uani 1 1 d . . .
S3 S 0.2617(2) 0.98700(16) -0.04223(14) 0.0183(4) Uani 1 1 d . . .
S4 S 0.5574(2) 0.81116(15) -0.06841(14) 0.0186(4) Uani 1 1 d . . .
S5 S 0.0574(2) 0.74539(16) 0.29433(14) 0.0193(4) Uani 1 1 d . . .
S6 S 0.4284(2) 0.54231(16) 0.28364(14) 0.0198(4) Uani 1 1 d . . .
S7 S 0.3210(3) 1.14198(18) -0.19063(18) 0.0317(6) Uani 1 1 d . . .
S8 S 0.6688(2) 0.93113(16) -0.22761(14) 0.0188(4) Uani 1 1 d . . .
S9 S 0.6887(2) 0.36037(15) 0.12485(13) 0.0151(4) Uani 1 1 d . . .
S10 S 0.9907(2) 0.19698(15) 0.09395(13) 0.0158(4) Uani 1 1 d . . .
S11 S 0.7699(2) 0.51344(15) -0.05794(13) 0.0149(4) Uani 1 1 d . . .
S12 S 1.0744(2) 0.34566(15) -0.07093(14) 0.0169(4) Uani 1 1 d . . .
S13 S 0.6013(2) 0.23643(15) 0.28839(13) 0.0160(4) Uani 1 1 d . . .
S14 S 0.9533(2) 0.03256(15) 0.24111(13) 0.0143(4) Uani 1 1 d . . .
S15 S 0.8086(2) 0.64789(15) -0.22738(14) 0.0174(4) Uani 1 1 d . . .
S16 S 1.1821(2) 0.44837(17) -0.23890(15) 0.0215(5) Uani 1 1 d . . .
C1 C 0.3327(9) 0.7899(6) 0.0586(5) 0.0146(15) Uani 1 1 d . . .
C2 C 0.3775(9) 0.8533(6) -0.0081(6) 0.0179(16) Uani 1 1 d . . .
C3 C 0.2029(9) 0.7304(6) 0.2080(5) 0.0152(15) Uani 1 1 d . . .
C4 C 0.3409(9) 0.6521(6) 0.2031(5) 0.0153(15) Uani 1 1 d . . .
C5 C 0.3887(9) 1.0125(6) -0.1303(6) 0.0175(16) Uani 1 1 d . . .
C6 C 0.5234(9) 0.9314(6) -0.1442(5) 0.0152(15) Uani 1 1 d . . .
C7 C 0.1717(9) 0.6554(6) 0.3869(5) 0.0153(15) Uani 1 1 d . . .
H7 H 0.0953 0.6439 0.4340 0.018 Uiso 1 1 calc R . .
C8 C 0.2596(9) 0.5435(6) 0.3582(5) 0.0173(16) Uani 1 1 d . . .
H8 H 0.1857 0.5224 0.3264 0.021 Uiso 1 1 calc R . .
C9 C 0.4577(11) 1.1345(7) -0.2840(7) 0.029(2) Uani 1 1 d . . .
H9A H 0.4252 1.1013 -0.3288 0.035 Uiso 1 1 calc R . .
H9B H 0.4504 1.2075 -0.3106 0.035 Uiso 1 1 calc R . .
C10 C 0.6247(10) 1.0743(7) -0.2642(7) 0.030(2) Uani 1 1 d . . .
H10A H 0.6567 1.1057 -0.2179 0.036 Uiso 1 1 calc R . .
H10B H 0.6879 1.0842 -0.3179 0.036 Uiso 1 1 calc R . .
C11 C 0.8586(9) 0.3238(6) 0.0598(5) 0.0122(14) Uani 1 1 d . . .
C12 C 0.8938(9) 0.3891(6) -0.0132(5) 0.0143(15) Uani 1 1 d . . .
C13 C 0.7358(8) 0.2378(6) 0.1995(5) 0.0136(15) Uani 1 1 d . . .
C14 C 0.8735(9) 0.1628(6) 0.1837(5) 0.0149(15) Uani 1 1 d . . .
C15 C 0.8883(9) 0.5319(6) -0.1514(5) 0.0151(15) Uani 1 1 d . . .
C16 C 1.0335(10) 0.4535(6) -0.1576(5) 0.0165(16) Uani 1 1 d . . .
C17 C 0.6741(8) 0.0942(6) 0.3367(5) 0.0146(15) Uani 1 1 d . . .
H17 H 0.6480 0.0532 0.2948 0.017 Uiso 1 1 calc R . .
C18 C 0.8517(9) 0.0485(6) 0.3489(5) 0.0152(15) Uani 1 1 d . . .
H18 H 0.8723 -0.0244 0.3818 0.018 Uiso 1 1 calc R . .
C19 C 0.9831(10) 0.6580(7) -0.2900(6) 0.0226(18) Uani 1 1 d . . .
H19A H 0.9512 0.7152 -0.3404 0.027 Uiso 1 1 calc R . .
H19B H 1.0459 0.6795 -0.2516 0.027 Uiso 1 1 calc R . .
C20 C 1.0858(10) 0.5577(7) -0.3258(6) 0.0218(18) Uani 1 1 d . . .
H20A H 1.1659 0.5757 -0.3659 0.026 Uiso 1 1 calc R . .
H20B H 1.0221 0.5327 -0.3609 0.026 Uiso 1 1 calc R . .
C21 C 0.2676(11) 0.7119(7) 0.4261(6) 0.0227(18) Uani 1 1 d . . .
H21A H 0.3632 0.7067 0.3901 0.027 Uiso 1 1 calc R . .
H21B H 0.2076 0.7877 0.4250 0.027 Uiso 1 1 calc R . .
C22 C 0.3199(11) 0.4570(7) 0.4379(6) 0.0245(19) Uani 1 1 d . . .
H22A H 0.3719 0.3880 0.4171 0.029 Uiso 1 1 calc R . .
H22B H 0.3957 0.4749 0.4698 0.029 Uiso 1 1 calc R . .
C23 C 0.9168(9) 0.1098(6) 0.4060(5) 0.0160(15) Uani 1 1 d . . .
H23A H 0.8889 0.1853 0.3803 0.019 Uiso 1 1 calc R . .
H23B H 0.8724 0.1054 0.4666 0.019 Uiso 1 1 calc R . .
C24 C 0.5748(9) 0.0832(7) 0.4229(6) 0.0189(16) Uani 1 1 d . . .
H24A H 0.4710 0.0861 0.4066 0.023 Uiso 1 1 calc R . .
H24B H 0.6232 0.0131 0.4576 0.023 Uiso 1 1 calc R . .
O1 O 0.3070(7) 0.6638(5) 0.5163(4) 0.0245(13) Uani 1 1 d . . .
H1 H 0.3675 0.6021 0.5165 0.037 Uiso 1 1 calc R . .
O2 O 0.1911(8) 0.4503(5) 0.4965(5) 0.0329(16) Uani 1 1 d . . .
H2 H 0.1940 0.3871 0.5084 0.049 Uiso 1 1 calc R . .
O3 O 1.0859(7) 0.0619(5) 0.4078(4) 0.0246(13) Uani 1 1 d . . .
H3 H 1.1228 0.0956 0.4363 0.037 Uiso 1 1 calc R . .
O4 O 0.5584(7) 0.1648(5) 0.4778(4) 0.0209(12) Uani 1 1 d . . .
H4 H 0.4656 0.1901 0.4928 0.031 Uiso 1 1 calc R . .

loop_
_atom_site_aniso_label
_atom_site_aniso_U_11
_atom_site_aniso_U_22
_atom_site_aniso_U_33
_atom_site_aniso_U_23
_atom_site_aniso_U_13
_atom_site_aniso_U_12
Cl1 0.0161(9) 0.0177(9) 0.0296(11) -0.0039(8) 0.0027(8) -0.0060(7)
S1 0.0149(9) 0.0164(9) 0.0138(9) -0.0016(7) 0.0017(7) -0.0009(7)
S2 0.0154(9) 0.0133(9) 0.0182(10) -0.0007(7) 0.0047(7) -0.0007(7)
S3 0.0183(9) 0.0141(9) 0.0186(10) -0.0013(7) 0.0027(8) -0.0010(7)
S4 0.0153(9) 0.0125(9) 0.0223(11) 0.0029(7) 0.0046(8) -0.0001(7)
S5 0.0182(9) 0.0201(10) 0.0151(10) -0.0006(8) 0.0042(8) -0.0017(8)
S6 0.0154(9) 0.0167(10) 0.0205(10) 0.0029(8) 0.0052(8) 0.0005(7)
S7 0.0231(11) 0.0190(11) 0.0376(14) 0.0102(9) 0.0091(10) 0.0053(9)
S8 0.0148(9) 0.0150(9) 0.0234(11) 0.0023(8) 0.0037(8) -0.0038(7)
S9 0.0130(9) 0.0131(9) 0.0162(10) -0.0003(7) 0.0030(7) -0.0016(7)
S10 0.0140(9) 0.0132(9) 0.0149(9) 0.0007(7) 0.0045(7) 0.0007(7)
S11 0.0132(9) 0.0129(9) 0.0158(9) 0.0003(7) 0.0028(7) -0.0024(7)
S12 0.0141(9) 0.0150(9) 0.0181(10) 0.0003(7) 0.0037(7) -0.0019(7)
S13 0.0123(9) 0.0153(9) 0.0159(9) 0.0011(7) 0.0030(7) -0.0005(7)
S14 0.0129(8) 0.0113(9) 0.0160(9) -0.0012(7) 0.0027(7) -0.0012(7)
S15 0.0173(9) 0.0132(9) 0.0185(10) 0.0018(7) 0.0017(8) -0.0027(7)
S16 0.0179(10) 0.0182(10) 0.0239(11) -0.0002(8) 0.0096(8) -0.0032(8)
C1 0.012(3) 0.021(4) 0.012(4) -0.003(3) -0.002(3) -0.006(3)
C2 0.016(4) 0.013(4) 0.023(4) -0.004(3) -0.002(3) -0.002(3)
C3 0.019(4) 0.018(4) 0.010(4) -0.003(3) 0.003(3) -0.007(3)
C4 0.019(4) 0.017(4) 0.012(4) 0.002(3) -0.002(3) -0.010(3)
C5 0.014(4) 0.015(4) 0.022(4) 0.001(3) 0.001(3) -0.004(3)
C6 0.012(3) 0.018(4) 0.015(4) 0.003(3) 0.000(3) -0.005(3)
C7 0.024(4) 0.011(4) 0.008(3) -0.002(3) 0.001(3) -0.002(3)
C8 0.016(4) 0.016(4) 0.019(4) -0.005(3) 0.007(3) -0.004(3)
C9 0.032(5) 0.024(5) 0.028(5) 0.007(4) -0.004(4) -0.010(4)
C10 0.020(4) 0.016(4) 0.049(6) 0.007(4) 0.004(4) -0.008(3)
C11 0.016(4) 0.009(3) 0.014(4) -0.003(3) -0.001(3) -0.005(3)
C12 0.018(4) 0.010(4) 0.015(4) -0.002(3) 0.001(3) -0.003(3)
C13 0.008(3) 0.015(4) 0.017(4) -0.001(3) -0.003(3) -0.002(3)
C14 0.012(3) 0.015(4) 0.016(4) -0.002(3) 0.005(3) -0.004(3)
C15 0.019(4) 0.010(3) 0.017(4) -0.003(3) 0.006(3) -0.006(3)
C16 0.022(4) 0.015(4) 0.014(4) -0.002(3) 0.002(3) -0.008(3)
C17 0.009(3) 0.013(4) 0.020(4) -0.001(3) -0.001(3) -0.001(3)
C18 0.011(3) 0.015(4) 0.015(4) -0.001(3) 0.003(3) 0.000(3)
C19 0.022(4) 0.026(4) 0.022(4) 0.003(3) -0.005(3) -0.014(4)
C20 0.026(4) 0.030(5) 0.014(4) 0.000(3) 0.005(3) -0.017(4)
C21 0.032(5) 0.022(4) 0.020(4) -0.007(3) 0.004(4) -0.016(4)
C22 0.029(5) 0.016(4) 0.026(5) 0.001(3) 0.008(4) -0.008(3)
C23 0.011(3) 0.018(4) 0.016(4) -0.002(3) 0.000(3) -0.001(3)
C24 0.015(4) 0.021(4) 0.022(4) -0.005(3) 0.007(3) -0.008(3)
O1 0.021(3) 0.024(3) 0.026(3) -0.004(3) -0.003(2) -0.002(2)
O2 0.041(4) 0.020(3) 0.036(4) -0.005(3) 0.022(3) -0.013(3)
O3 0.016(3) 0.031(3) 0.027(3) -0.007(3) -0.005(2) -0.005(3)
O4 0.018(3) 0.023(3) 0.023(3) -0.007(2) 0.007(2) -0.009(2)

loop_
_atom_type_symbol
_atom_type_description
_atom_type_scat_dispersion_real
_atom_type_scat_dispersion_imag
_atom_type_scat_source
C C 0.0033 0.0016 'International Tables Vol C Tables 4.2.6.8 and 6.1.1.4'
H H 0.0000 0.0000 'International Tables Vol C Tables 4.2.6.8 and 6.1.1.4'
O O 0.0106 0.0060 'International Tables Vol C Tables 4.2.6.8 and 6.1.1.4'
S S 0.1246 0.1234 'International Tables Vol C Tables 4.2.6.8 and 6.1.1.4'
Cl Cl 0.1484 0.1585 'International Tables Vol C Tables 4.2.6.8 and 6.1.1.4'

loop_
_geom_angle_atom_site_label_1
_geom_angle_atom_site_label_2
_geom_angle_atom_site_label_3
_geom_angle
_geom_angle_site_symmetry_1
_geom_angle_site_symmetry_3
_geom_angle_publ_flag
C1 S1 C3 94.9(4) . . yes
C1 S2 C4 94.3(4) . . yes
C5 S3 C2 95.6(4) . . yes
C6 S4 C2 95.7(4) . . yes
C3 S5 C7 100.3(4) . . yes
C4 S6 C8 99.9(4) . . yes
C5 S7 C9 102.7(4) . . yes
C6 S8 C10 100.8(4) . . yes
C11 S9 C13 95.4(4) . . yes
C11 S10 C14 95.5(4) . . yes
C12 S11 C15 96.3(4) . . yes
C16 S12 C12 96.3(4) . . yes
C13 S13 C17 100.2(4) . . yes
C14 S14 C18 100.3(4) . . yes
C15 S15 C19 100.7(4) . . yes
C16 S16 C20 102.5(4) . . yes
C2 C1 S1 122.3(6) . . yes
C2 C1 S2 123.3(6) . . yes
S1 C1 S2 114.3(4) . . yes
C1 C2 S3 122.3(6) . . yes
C1 C2 S4 123.2(6) . . yes
S3 C2 S4 114.5(5) . . yes
C4 C3 S5 129.1(6) . . yes
C4 C3 S1 117.3(6) . . yes
S5 C3 S1 113.5(4) . . yes
C3 C4 S6 128.9(6) . . yes
C3 C4 S2 116.9(6) . . yes
S6 C4 S2 114.2(4) . . yes
C6 C5 S7 128.3(6) . . yes
C6 C5 S3 117.7(6) . . yes
S7 C5 S3 114.0(4) . . yes
C5 C6 S8 128.3(6) . . yes
C5 C6 S4 116.3(6) . . yes
S8 C6 S4 115.4(4) . . yes
C21 C7 C8 117.7(7) . . yes
C21 C7 S5 109.5(5) . . yes
C8 C7 S5 110.3(5) . . yes
C22 C8 C7 112.5(7) . . yes
C22 C8 S6 106.7(6) . . yes
C7 C8 S6 113.4(6) . . yes
C10 C9 S7 116.4(7) . . yes
C9 C10 S8 115.4(6) . . yes
C12 C11 S9 124.0(6) . . yes
C12 C11 S10 120.4(6) . . yes
S9 C11 S10 115.5(4) . . yes
C11 C12 S11 125.4(6) . . yes
C11 C12 S12 120.0(6) . . yes
S11 C12 S12 114.7(4) . . yes
C14 C13 S13 129.2(6) . . yes
C14 C13 S9 116.4(6) . . yes
S13 C13 S9 114.2(4) . . yes
C13 C14 S14 128.5(6) . . yes
C13 C14 S10 117.1(6) . . yes
S14 C14 S10 114.4(4) . . yes
C16 C15 S11 117.0(6) . . yes
C16 C15 S15 127.4(6) . . yes
S11 C15 S15 115.6(4) . . yes
C15 C16 S16 129.2(6) . . yes
C15 C16 S12 115.6(6) . . yes
S16 C16 S12 115.2(5) . . yes
C18 C17 C24 114.9(7) . . yes
C18 C17 S13 115.0(5) . . yes
C24 C17 S13 105.9(5) . . yes
C17 C18 C23 114.3(6) . . yes
C17 C18 S14 110.5(6) . . yes
C23 C18 S14 112.9(5) . . yes
C20 C19 S15 116.3(6) . . yes
C19 C20 S16 113.9(6) . . yes
O1 C21 C7 110.1(7) . . yes
O2 C22 C8 109.2(7) . . yes
O3 C23 C18 108.4(6) . . yes
O4 C24 C17 113.5(6) . . yes

loop_
_geom_bond_atom_site_label_1
_geom_bond_atom_site_label_2
_geom_bond_distance
_geom_bond_site_symmetry_2
_geom_bond_publ_flag
S1 C1 1.745(8) . yes
S1 C3 1.769(8) . yes
S2 C1 1.769(8) . yes
S2 C4 1.778(8) . yes
S3 C5 1.751(8) . yes
S3 C2 1.752(8) . yes
S4 C6 1.760(8) . yes
S4 C2 1.762(8) . yes
S5 C3 1.761(8) . yes
S5 C7 1.820(8) . yes
S6 C4 1.745(8) . yes
S6 C8 1.816(8) . yes
S7 C5 1.745(8) . yes
S7 C9 1.790(10) . yes
S8 C6 1.743(8) . yes
S8 C10 1.808(8) . yes
S9 C11 1.723(8) . yes
S9 C13 1.768(8) . yes
S10 C11 1.735(7) . yes
S10 C14 1.747(8) . yes
S11 C12 1.723(7) . yes
S11 C15 1.735(8) . yes
S12 C16 1.738(8) . yes
S12 C12 1.750(8) . yes
S13 C13 1.738(8) . yes
S13 C17 1.828(8) . yes
S14 C14 1.747(8) . yes
S14 C18 1.809(8) . yes
S15 C15 1.742(8) . yes
S15 C19 1.802(9) . yes
S16 C16 1.736(8) . yes
S16 C20 1.821(9) . yes
C1 C2 1.333(11) . yes
C3 C4 1.337(11) . yes
C5 C6 1.359(11) . yes
C7 C21 1.513(11) . yes
C7 C8 1.545(10) . yes
C8 C22 1.519(12) . yes
C9 C10 1.479(12) . yes
C11 C12 1.374(10) . yes
C13 C14 1.342(10) . yes
C15 C16 1.384(11) . yes
C17 C18 1.525(10) . yes
C17 C24 1.536(11) . yes
C18 C23 1.531(11) . yes
C19 C20 1.501(12) . yes
C21 O1 1.425(10) . yes
C22 O2 1.420(10) . yes
C23 O3 1.444(9) . yes
C24 O4 1.424(10) . yes
S8 S10 3.571(3) 2_765 yes
S12 S11 3.528(3) 2_765 yes
S8 S14 3.571(3) 2_765 yes
S6 S16 3.556(3) 2_765 yes
S1 S14 3.454(3) 1_465 yes
S5 S14 3.579(3) 1_465 yes
S4 S15 3.623(3) . yes
S8 S15 3.543(3) . yes
S1 S10 3.571(3) 2_665 yes
S15 S13 3.625(3) 2_665 yes
O4 O1 2.915(9) 2_666 yes
